data_7701685
loop_
_publ_author_name
'Chen, Xiao'
'Gamer, Michael T.'
'Roesky, Peter W.'

_publ_section_title
;
 Synthesis and structural characterization of arsinoamides - early
 transition metal (Zr and Hf) and main group metal (Al, In, Sn, and Pb)
 complexes.
;
_journal_issue 40
_journal_name_full 'Dalton transactions (Cambridge, England : 2003)'
_journal_page_first 15207
_journal_page_last 15211
_journal_paper_doi 10.1039/c9dt03472b
_journal_volume 48
_journal_year 2019
_chemical_formula_moiety 'C28 H35 Al As Cl2 N O'
_chemical_formula_sum 'C28 H35 Al As Cl2 N O'
_chemical_formula_weight 574.37
_space_group_crystal_system triclinic
_space_group_IT_number 2
_space_group_name_Hall '-P 1'
_space_group_name_H-M_alt 'P -1'
_atom_sites_solution_hydrogens geom
_atom_sites_solution_primary dual
_audit_creation_date 2019-07-24
_audit_creation_method
;
Olex2 1.2
(compiled 2018.05.29 svn.r3508 for OlexSys, GUI svn.r5506)
;
_audit_update_record
;
2019-08-26 deposited with the CCDC.	2019-09-16 downloaded from the CCDC.
;
_cell_angle_alpha 86.646(6)
_cell_angle_beta 87.317(6)
_cell_angle_gamma 85.587(6)
_cell_formula_units_Z 2
_cell_length_a 8.3091(7)
_cell_length_b 12.8303(10)
_cell_length_c 13.3272(10)
_cell_measurement_reflns_used 8059
_cell_measurement_temperature 210
_cell_measurement_theta_max 28.83
_cell_measurement_theta_min 1.60
_cell_volume 1412.87(19)
_computing_cell_refinement
;
X-Area Recipe 1.33.0.0 (STOE, 2015)
;
_computing_data_collection
;
X-Area WinXpose 2.0.22.0 (STOE, 2016)
;
_computing_data_reduction
;
X-Area Integrate 1.73.1.0 (STOE, 2018)
X-Area LANA 1.73.2.0 (STOE, 2018)
;
_computing_molecular_graphics 'Diamond 4, Olex2 (Dolomanov et al., 2009)'
_computing_publication_material
;
STOE & Cie GmbH, X-Area, software package for collecting single-crystal or
multi-domain crystal data on STOE area-detector diffractometers, for image 
processing, for the correction and scaling of reflection intensities and 
for outlier rejection, version 1.84, Darmstadt 2018
MS Word (Microsoft)
Olex2 (Dolomanov et al., 2009)
;
_computing_structure_refinement 'SHELXL-2018/3 (Sheldrick, 2015)'
_computing_structure_solution 'SHELXS-2018/3 (Sheldrick, 2015)'
_diffrn_ambient_temperature 210
_diffrn_detector 'image plate (34 cm diameter)'
_diffrn_detector_area_resol_mean 6.67
_diffrn_detector_type 'STOE Imaging Plate'
_diffrn_measured_fraction_theta_full 0.987
_diffrn_measured_fraction_theta_max 0.982
_diffrn_measurement_details
;
 204 frames, detector distance = 100 mm
;
_diffrn_measurement_device '2-circle diffractometer'
_diffrn_measurement_device_type 'STOE IPDS II'
_diffrn_measurement_method 'rotation method, \w scans'
_diffrn_radiation_collimation '0.5 mm diameter, multiple pinhole'
_diffrn_radiation_monochromator 'plane graphite'
_diffrn_radiation_polarisn_norm 0
_diffrn_radiation_probe x-ray
_diffrn_radiation_type MoK\a
_diffrn_radiation_wavelength 0.71073
_diffrn_reflns_av_R_equivalents 0.0639
_diffrn_reflns_av_unetI/netI 0.1076
_diffrn_reflns_Laue_measured_fraction_full 0.987
_diffrn_reflns_Laue_measured_fraction_max 0.982
_diffrn_reflns_limit_h_max 11
_diffrn_reflns_limit_h_min -9
_diffrn_reflns_limit_k_max 17
_diffrn_reflns_limit_k_min -17
_diffrn_reflns_limit_l_max 18
_diffrn_reflns_limit_l_min -18
_diffrn_reflns_number 14629
_diffrn_reflns_point_group_measured_fraction_full 0.987
_diffrn_reflns_point_group_measured_fraction_max 0.982
_diffrn_reflns_theta_full 25.242
_diffrn_reflns_theta_max 29.549
_diffrn_reflns_theta_min 1.594
_diffrn_source 'sealed X-ray tube, 12 x 0.4 mm long-fine focus'
_diffrn_source_current 0.000
_diffrn_source_power 0.000
_diffrn_source_voltage 0
_exptl_absorpt_coefficient_mu 1.444
_exptl_absorpt_correction_T_max 0.8499
_exptl_absorpt_correction_T_min 0.7119
_exptl_absorpt_correction_type integration
_exptl_absorpt_process_details
;
STOE X-Red32, absorption correction by Gaussian integration, analogous to
P. Coppens, "The Evaluation of Absorption and Extinction in Single-Crystal
Structure Analysis", published in: F. R. Ahmed (Editor), "Crystallographic
Computing", Munksgaard, Copenhagen (1970), 255 - 270.
;
_exptl_crystal_colour colourless
_exptl_crystal_colour_primary colourless
_exptl_crystal_density_diffrn 1.350
_exptl_crystal_description plate
_exptl_crystal_F_000 596
_exptl_crystal_size_max 0.259
_exptl_crystal_size_mid 0.195
_exptl_crystal_size_min 0.121
_refine_diff_density_max 0.665
_refine_diff_density_min -0.608
_refine_diff_density_rms 0.077
_refine_ls_extinction_method none
_refine_ls_goodness_of_fit_ref 0.923
_refine_ls_hydrogen_treatment constr
_refine_ls_matrix_type full
_refine_ls_number_parameters 331
_refine_ls_number_reflns 7780
_refine_ls_number_restraints 0
_refine_ls_restrained_S_all 0.923
_refine_ls_R_factor_all 0.1089
_refine_ls_R_factor_gt 0.0575
_refine_ls_shift/su_max 0.000
_refine_ls_shift/su_mean 0.000
_refine_ls_structure_factor_coef Fsqd
_refine_ls_weighting_details 'w=1/[\s^2^(Fo^2^)+(0.0434P)^2^] where P=(Fo^2^+2Fc^2^)/3'
_refine_ls_weighting_scheme calc
_refine_ls_wR_factor_gt 0.1028
_refine_ls_wR_factor_ref 0.1172
_reflns_Friedel_coverage 0.000
_reflns_number_gt 4720
_reflns_number_total 7780
_reflns_threshold_expression 'I > 2\s(I)'
_cod_data_source_file c9dt03472b2.cif
_cod_data_source_block XCD091
_cod_database_code 7701685
_shelx_shelxl_version_number 2018/3
_shelx_space_group_comment
;
The symmetry employed for this shelxl refinement is uniquely defined
by the following loop, which should always be used as a source of
symmetry information in preference to the above space-group names.
They are only intended as comments.
;
_shelx_estimated_absorpt_t_max 0.845
_shelx_estimated_absorpt_t_min 0.706
_olex2_refinement_description
;
1. Fixed Uiso
 At 1.2 times of:
  All C(H) groups, All C(H,H) groups, All C(H,H,H,H) groups
 At 1.5 times of:
  All C(H,H,H) groups
2. Others
 Fixed Sof: H25C(0.5) H25D(0.5) H25A(0.5) H25B(0.5) C26A(0.5) H26A(0.5)
 H26B(0.5) C26B(0.5) H26C(0.5) H26D(0.5) C27A(0.5) H27A(0.5) H27B(0.5)
 C27B(0.5) H27C(0.5) H27D(0.5) H28A(0.5) H28B(0.5) H28C(0.5) H28D(0.5)
3.a Secondary CH2 refined with riding coordinates:
 C25(H25C,H25D), C25(H25A,H25B), C26A(H26A,H26B), C26B(H26C,H26D), C27A(H27A,
 H27B), C27B(H27C,H27D), C28(H28A,H28B), C28(H28C,H28D)
3.b Aromatic/amide H refined with riding coordinates:
 C2(H2), C3(H3), C4(H4), C5(H5), C6(H6), C9(H9), C11(H11), C18(H18), C20(H20)
3.c Idealised Me refined as rotating group:
 C13(H13A,H13B,H13C), C14(H14A,H14B,H14C), C15(H15A,H15B,H15C), C22(H22A,H22B,
 H22C), C23(H23A,H23B,H23C), C24(H24A,H24B,H24C)
;
_olex2_submission_special_instructions 'No special instructions were received'

loop_
_space_group_symop_operation_xyz
'x, y, z'
'-x, -y, -z'

loop_
_atom_site_label
_atom_site_type_symbol
_atom_site_fract_x
_atom_site_fract_y
_atom_site_fract_z
_atom_site_U_iso_or_equiv
_atom_site_adp_type
_atom_site_occupancy
_atom_site_site_symmetry_order
_atom_site_calc_flag
_atom_site_refinement_flags_posn
_atom_site_refinement_flags_occupancy
_atom_site_disorder_assembly
_atom_site_disorder_group
As As 0.16931(5) 0.34421(3) 0.27126(3) 0.03284(10) Uani 1 1 d . . . .
Cl1 Cl 0.65489(14) 0.24695(9) 0.19082(8) 0.0553(3) Uani 1 1 d . . . .
Cl2 Cl 0.47021(14) 0.03626(7) 0.31653(8) 0.0498(3) Uani 1 1 d . . . .
Al Al 0.50649(14) 0.19969(8) 0.31635(8) 0.0367(3) Uani 1 1 d . . . .
O O 0.6500(4) 0.1998(2) 0.4202(2) 0.0464(6) Uani 1 1 d . . . .
N N 0.3350(4) 0.2874(2) 0.3545(2) 0.0348(6) Uani 1 1 d . . . .
C1 C 0.2863(5) 0.2941(3) 0.4584(3) 0.0353(7) Uani 1 1 d . . . .
C2 C 0.3113(5) 0.2088(3) 0.5272(3) 0.0448(9) Uani 1 1 d . . . .
H2 H 0.360309 0.145454 0.504644 0.054 Uiso 1 1 calc R . . .
C3 C 0.2653(6) 0.2155(4) 0.6281(3) 0.0538(11) Uani 1 1 d . . . .
H3 H 0.286044 0.157538 0.673282 0.065 Uiso 1 1 calc R . . .
C4 C 0.1894(6) 0.3069(4) 0.6626(3) 0.0566(12) Uani 1 1 d . . . .
H4 H 0.157328 0.311118 0.730893 0.068 Uiso 1 1 calc R . . .
C5 C 0.1613(6) 0.3913(4) 0.5964(3) 0.0528(11) Uani 1 1 d . . . .
H5 H 0.109381 0.453502 0.619682 0.063 Uiso 1 1 calc R . . .
C6 C 0.2084(5) 0.3863(3) 0.4949(3) 0.0432(9) Uani 1 1 d . . . .
H6 H 0.187890 0.445000 0.450554 0.052 Uiso 1 1 calc R . . .
C7 C 0.2091(5) 0.4900(3) 0.2231(3) 0.0393(8) Uani 1 1 d . . . .
C8 C 0.3352(5) 0.5498(3) 0.2460(3) 0.0438(9) Uani 1 1 d . . . .
C9 C 0.3321(6) 0.6537(3) 0.2078(3) 0.0509(11) Uani 1 1 d . . . .
H9 H 0.415904 0.694115 0.224072 0.061 Uiso 1 1 calc R . . .
C10 C 0.2144(7) 0.7000(3) 0.1482(3) 0.0581(13) Uani 1 1 d . . . .
C11 C 0.0896(6) 0.6403(3) 0.1267(3) 0.0529(11) Uani 1 1 d . . . .
H11 H 0.007825 0.669958 0.085214 0.063 Uiso 1 1 calc R . . .
C12 C 0.0827(5) 0.5370(3) 0.1654(3) 0.0425(9) Uani 1 1 d . . . .
C13 C -0.0584(6) 0.4788(4) 0.1389(3) 0.0562(11) Uani 1 1 d . . . .
H13A H -0.019856 0.419914 0.099654 0.084 Uiso 1 1 calc GR . . .
H13B H -0.132168 0.525416 0.099928 0.084 Uiso 1 1 calc GR . . .
H13C H -0.114056 0.453553 0.200117 0.084 Uiso 1 1 calc GR . . .
C14 C 0.2182(9) 0.8128(4) 0.1061(5) 0.087(2) Uani 1 1 d . . . .
H14A H 0.290972 0.815481 0.047052 0.130 Uiso 1 1 calc GR . . .
H14B H 0.255611 0.855573 0.156655 0.130 Uiso 1 1 calc GR . . .
H14C H 0.110447 0.839283 0.087665 0.130 Uiso 1 1 calc GR . . .
C15 C 0.4777(6) 0.5075(3) 0.3054(4) 0.0576(11) Uani 1 1 d . . . .
H15A H 0.440117 0.480483 0.371143 0.086 Uiso 1 1 calc GR . . .
H15B H 0.548150 0.563058 0.313269 0.086 Uiso 1 1 calc GR . . .
H15C H 0.536806 0.451561 0.270065 0.086 Uiso 1 1 calc GR . . .
C16 C 0.2231(5) 0.2611(3) 0.1516(2) 0.0353(8) Uani 1 1 d . . . .
C17 C 0.1541(5) 0.1643(3) 0.1596(3) 0.0384(8) Uani 1 1 d . . . .
C18 C 0.1700(6) 0.0993(3) 0.0785(3) 0.0455(9) Uani 1 1 d . . . .
H18 H 0.123707 0.034498 0.084180 0.055 Uiso 1 1 calc R . . .
C19 C 0.2521(6) 0.1285(3) -0.0096(3) 0.0515(11) Uani 1 1 d . . . .
C20 C 0.3185(6) 0.2248(3) -0.0173(3) 0.0457(9) Uani 1 1 d . . . .
H20 H 0.373568 0.245257 -0.077582 0.055 Uiso 1 1 calc R . . .
C21 C 0.3062(5) 0.2929(3) 0.0620(3) 0.0366(8) Uani 1 1 d . . . .
C22 C 0.3901(5) 0.3931(3) 0.0443(3) 0.0442(9) Uani 1 1 d . . . .
H22A H 0.464164 0.387545 -0.013905 0.066 Uiso 1 1 calc GR . . .
H22B H 0.449674 0.404878 0.102972 0.066 Uiso 1 1 calc GR . . .
H22C H 0.310251 0.451215 0.032464 0.066 Uiso 1 1 calc GR . . .
C23 C 0.2725(9) 0.0569(4) -0.0978(4) 0.085(2) Uani 1 1 d . . . .
H23A H 0.236040 0.095240 -0.158500 0.128 Uiso 1 1 calc GR . . .
H23B H 0.208981 -0.002977 -0.083654 0.128 Uiso 1 1 calc GR . . .
H23C H 0.385553 0.033006 -0.107323 0.128 Uiso 1 1 calc GR . . .
C24 C 0.0605(5) 0.1240(3) 0.2527(3) 0.0443(9) Uani 1 1 d . . . .
H24A H 0.128441 0.120888 0.310223 0.066 Uiso 1 1 calc GR . . .
H24B H 0.028171 0.054509 0.242294 0.066 Uiso 1 1 calc GR . . .
H24C H -0.034774 0.170780 0.265056 0.066 Uiso 1 1 calc GR . . .
C25 C 0.7042(7) 0.2973(4) 0.4568(4) 0.0671(14) Uani 1 1 d . . . .
H25C H 0.613750 0.349181 0.469452 0.080 Uiso 0.5 1 calc R P A 2
H25D H 0.784658 0.328329 0.410433 0.080 Uiso 0.5 1 calc R P A 2
H25A H 0.743301 0.341703 0.399868 0.080 Uiso 0.5 1 calc R P B 1
H25B H 0.613620 0.336172 0.491084 0.080 Uiso 0.5 1 calc R P B 1
C26A C 0.8349(18) 0.2709(16) 0.5270(14) 0.062(4) Uani 0.5 1 d . P C 1
H26A H 0.941348 0.270628 0.492085 0.074 Uiso 0.5 1 calc R P C 1
H26B H 0.830016 0.319576 0.581179 0.074 Uiso 0.5 1 calc R P C 1
C26B C 0.776(2) 0.253(2) 0.5522(15) 0.083(6) Uani 0.5 1 d . P C 2
H26C H 0.692140 0.241792 0.604795 0.100 Uiso 0.5 1 calc R P C 2
H26D H 0.852293 0.299712 0.576076 0.100 Uiso 0.5 1 calc R P C 2
C27A C 0.7990(19) 0.1653(13) 0.5653(10) 0.070(3) Uani 0.5 1 d . P C 1
H27A H 0.713683 0.168614 0.618606 0.084 Uiso 0.5 1 calc R P C 1
H27B H 0.895597 0.127072 0.592340 0.084 Uiso 0.5 1 calc R P C 1
C27B C 0.8652(18) 0.1475(12) 0.5246(10) 0.075(4) Uani 0.5 1 d . P C 2
H27C H 0.963300 0.157113 0.482325 0.090 Uiso 0.5 1 calc R P C 2
H27D H 0.891662 0.102192 0.584210 0.090 Uiso 0.5 1 calc R P C 2
C28 C 0.7405(7) 0.1094(4) 0.4701(4) 0.0616(12) Uani 1 1 d . . . .
H28A H 0.831819 0.082241 0.427669 0.074 Uiso 0.5 1 calc R P C 1
H28B H 0.670839 0.052944 0.490425 0.074 Uiso 0.5 1 calc R P C 1
H28C H 0.667885 0.070886 0.516148 0.074 Uiso 0.5 1 calc R P C 2
H28D H 0.787371 0.061874 0.419847 0.074 Uiso 0.5 1 calc R P C 2

loop_
_atom_site_aniso_label
_atom_site_aniso_U_11
_atom_site_aniso_U_22
_atom_site_aniso_U_33
_atom_site_aniso_U_23
_atom_site_aniso_U_13
_atom_site_aniso_U_12
As 0.0339(2) 0.03300(18) 0.03128(17) -0.00208(12) -0.00076(14) -0.00070(14)
Cl1 0.0408(6) 0.0715(7) 0.0501(6) 0.0084(5) 0.0081(5) 0.0029(5)
Cl2 0.0569(7) 0.0364(5) 0.0552(6) -0.0083(4) 0.0005(5) 0.0043(4)
Al 0.0355(7) 0.0370(5) 0.0367(6) -0.0025(4) 0.0003(5) 0.0017(5)
O 0.0433(17) 0.0483(15) 0.0480(15) -0.0008(12) -0.0108(13) -0.0013(12)
N 0.0387(18) 0.0336(14) 0.0321(14) -0.0039(11) -0.0041(12) -0.0001(12)
C1 0.035(2) 0.0389(18) 0.0327(16) -0.0041(13) -0.0034(14) -0.0010(15)
C2 0.048(3) 0.041(2) 0.043(2) -0.0015(16) 0.0045(18) 0.0048(17)
C3 0.055(3) 0.065(3) 0.039(2) 0.0053(18) 0.0009(19) 0.002(2)
C4 0.054(3) 0.082(3) 0.0332(19) -0.013(2) 0.0007(19) 0.003(2)
C5 0.049(3) 0.064(3) 0.046(2) -0.021(2) -0.0057(19) 0.009(2)
C6 0.045(2) 0.043(2) 0.0416(19) -0.0076(15) -0.0060(17) 0.0050(17)
C7 0.050(2) 0.0293(16) 0.0366(18) -0.0032(13) 0.0005(16) 0.0054(16)
C8 0.051(3) 0.0351(18) 0.044(2) -0.0041(15) 0.0068(18) -0.0009(17)
C9 0.059(3) 0.0359(19) 0.056(3) -0.0058(18) 0.011(2) -0.0041(18)
C10 0.077(4) 0.0333(19) 0.059(3) 0.0047(17) 0.018(2) 0.013(2)
C11 0.067(3) 0.045(2) 0.042(2) 0.0053(16) 0.007(2) 0.019(2)
C12 0.046(2) 0.046(2) 0.0337(18) -0.0059(15) 0.0042(16) 0.0103(17)
C13 0.054(3) 0.062(3) 0.052(2) -0.005(2) -0.010(2) 0.012(2)
C14 0.107(5) 0.042(3) 0.105(5) 0.021(3) 0.020(4) 0.008(3)
C15 0.049(3) 0.050(2) 0.077(3) -0.004(2) -0.011(2) -0.016(2)
C16 0.037(2) 0.0375(18) 0.0312(17) -0.0011(13) -0.0048(15) 0.0009(15)
C17 0.040(2) 0.0331(17) 0.0418(19) -0.0002(14) -0.0007(16) -0.0011(15)
C18 0.060(3) 0.0335(18) 0.044(2) -0.0043(15) -0.0042(19) -0.0077(17)
C19 0.065(3) 0.044(2) 0.046(2) -0.0137(17) -0.002(2) 0.002(2)
C20 0.058(3) 0.043(2) 0.0349(18) -0.0013(15) 0.0020(18) 0.0000(18)
C21 0.036(2) 0.0356(17) 0.0372(18) -0.0004(14) -0.0005(15) 0.0005(15)
C22 0.051(3) 0.0377(18) 0.043(2) 0.0012(15) 0.0088(18) -0.0069(17)
C23 0.143(6) 0.064(3) 0.052(3) -0.028(2) 0.017(3) -0.015(3)
C24 0.051(3) 0.0387(19) 0.044(2) 0.0026(15) 0.0007(18) -0.0123(17)
C25 0.063(3) 0.064(3) 0.079(3) -0.015(3) -0.025(3) -0.011(2)
C26A 0.044(9) 0.078(8) 0.066(9) -0.001(6) -0.016(7) -0.018(7)
C26B 0.062(12) 0.124(16) 0.071(11) -0.033(11) -0.011(8) -0.026(11)
C27A 0.073(10) 0.087(9) 0.051(7) 0.009(7) -0.024(6) -0.011(8)
C27B 0.067(9) 0.107(10) 0.049(7) 0.009(7) -0.005(6) -0.006(7)
C28 0.058(3) 0.060(3) 0.065(3) 0.020(2) -0.012(2) 0.000(2)

loop_
_atom_type_symbol
_atom_type_description
_atom_type_scat_dispersion_real
_atom_type_scat_dispersion_imag
_atom_type_scat_source
C C 0.0033 0.0016 'International Tables Vol C Tables 4.2.6.8 and 6.1.1.4'
H H 0.0000 0.0000 'International Tables Vol C Tables 4.2.6.8 and 6.1.1.4'
Al Al 0.0645 0.0514 'International Tables Vol C Tables 4.2.6.8 and 6.1.1.4'
As As 0.0499 2.0058 'International Tables Vol C Tables 4.2.6.8 and 6.1.1.4'
Cl Cl 0.1484 0.1585 'International Tables Vol C Tables 4.2.6.8 and 6.1.1.4'
N N 0.0061 0.0033 'International Tables Vol C Tables 4.2.6.8 and 6.1.1.4'
O O 0.0106 0.0060 'International Tables Vol C Tables 4.2.6.8 and 6.1.1.4'

loop_
_geom_angle_atom_site_label_1
_geom_angle_atom_site_label_2
_geom_angle_atom_site_label_3
_geom_angle
N As C7 110.56(15)
N As C16 99.18(13)
C16 As C7 104.04(14)
Cl1 Al Cl2 111.07(6)
O Al Cl1 100.98(11)
O Al Cl2 100.66(10)
N Al Cl1 118.45(11)
N Al Cl2 117.45(12)
N Al O 104.71(13)
C25 O Al 122.6(3)
C28 O Al 128.1(3)
C28 O C25 108.9(3)
Al N As 125.87(15)
C1 N As 110.9(2)
C1 N Al 120.6(2)
C2 C1 N 121.4(3)
C2 C1 C6 117.3(3)
C6 C1 N 121.3(3)
C3 C2 C1 121.4(3)
C4 C3 C2 120.4(4)
C5 C4 C3 119.4(4)
C4 C5 C6 121.0(4)
C5 C6 C1 120.5(4)
C8 C7 As 128.5(3)
C8 C7 C12 119.3(3)
C12 C7 As 112.0(3)
C7 C8 C15 123.9(3)
C9 C8 C7 118.1(4)
C9 C8 C15 118.0(4)
C10 C9 C8 123.9(4)
C9 C10 C11 117.5(4)
C9 C10 C14 122.0(5)
C11 C10 C14 120.4(5)
C10 C11 C12 121.4(4)
C7 C12 C13 122.6(4)
C11 C12 C7 119.7(4)
C11 C12 C13 117.7(4)
C17 C16 As 112.3(3)
C17 C16 C21 120.1(3)
C21 C16 As 127.4(3)
C16 C17 C24 123.9(3)
C18 C17 C16 119.7(4)
C18 C17 C24 116.5(3)
C19 C18 C17 121.2(4)
C18 C19 C20 118.7(3)
C18 C19 C23 121.4(4)
C20 C19 C23 119.8(4)
C19 C20 C21 122.3(4)
C16 C21 C22 125.6(3)
C20 C21 C16 118.0(3)
C20 C21 C22 116.3(3)
O C25 C26B 98.6(9)
C26A C25 O 109.2(9)
C27A C26A C25 101.7(11)
C25 C26B C27B 105.0(13)
C26A C27A C28 105.3(11)
C28 C27B C26B 97.9(11)
O C28 C27A 99.2(6)
C27B C28 O 108.3(7)

loop_
_geom_bond_atom_site_label_1
_geom_bond_atom_site_label_2
_geom_bond_distance
As N 1.884(3)
As C7 1.989(4)
As C16 1.985(3)
Cl1 Al 2.1190(16)
Cl2 Al 2.1411(14)
Al O 1.869(3)
Al N 1.819(3)
O C25 1.479(5)
O C28 1.474(5)
N C1 1.429(4)
C1 C2 1.396(5)
C1 C6 1.405(5)
C2 C3 1.386(5)
C3 C4 1.380(6)
C4 C5 1.369(6)
C5 C6 1.394(5)
C7 C8 1.400(6)
C7 C12 1.407(5)
C8 C9 1.397(5)
C8 C15 1.504(6)
C9 C10 1.367(7)
C10 C11 1.384(7)
C10 C14 1.525(6)
C11 C12 1.398(6)
C12 C13 1.503(6)
C16 C17 1.403(5)
C16 C21 1.406(5)
C17 C18 1.400(5)
C17 C24 1.519(5)
C18 C19 1.378(6)
C19 C20 1.388(6)
C19 C23 1.529(5)
C20 C21 1.405(5)
C21 C22 1.510(5)
C25 C26A 1.473(18)
C25 C26B 1.50(2)
C26A C27A 1.47(2)
C26B C27B 1.54(3)
C27A C28 1.605(14)
C27B C28 1.424(15)
